data_2204052
loop_
_publ_author_name
'Venkatraman, Ramaiyer'
'Ray, Paresh Chandra'
'Fronczek, Frank R.'

_publ_section_title
;
 The tetrachlorodiphenylstannate(IV) salt of protonated di-2-pyridyl
 ketone <i>N</i>^4^-ethylthiosemicarbazone
;
_journal_issue 8
_journal_name_full 'Acta Crystallographica Section E'
_journal_page_first m1035
_journal_page_last m1037
_journal_paper_doi 10.1107/S1600536804015508
_journal_volume 60
_journal_year 2004
_chemical_formula_iupac '2C14 H16 N5 S +, C12 H10 Cl4 Sn 2-'
_chemical_formula_moiety '2C14 H16 N5 S +, C12 H10 Cl4 Sn 2-'
_chemical_formula_sum 'C40 H42 Cl4 N10 S2 Sn'
_chemical_formula_weight 987.45
_chemical_name_systematic
;
2-[(ethylaminothioylhydrazono)(2-pyridyl)methyl]pyridinium
tetrachlorodiphenylstannate(IV)
;
_space_group_IT_number 2
_symmetry_cell_setting triclinic
_symmetry_space_group_name_Hall '-P 1'
_symmetry_space_group_name_H-M 'P -1'
_atom_sites_solution_hydrogens geom
_atom_sites_solution_primary direct
_atom_sites_solution_secondary difmap
_audit_creation_method SHELXL-97
_cell_angle_alpha 110.872(9)
_cell_angle_beta 102.803(7)
_cell_angle_gamma 100.404(7)
_cell_formula_units_Z 1
_cell_length_a 7.4878(10)
_cell_length_b 12.009(2)
_cell_length_c 13.585(2)
_cell_measurement_reflns_used 7524
_cell_measurement_temperature 102
_cell_measurement_theta_max 33.7
_cell_measurement_theta_min 2.5
_cell_volume 1066.9(3)
_computing_cell_refinement 'HKL SCALEPACK (Otwinowski & Minor, 1997)'
_computing_data_collection 'COLLECT (Nonius, 2000)'
_computing_data_reduction 'HKL SCALEPACK and DENZO (Otwinowski & Minor 1997)'
_computing_molecular_graphics 'ORTEP-3 for Windows (Farrugia, 1997)'
_computing_publication_material SHELXL97
_computing_structure_refinement 'SHELXL97 (Sheldrick, 1997)'
_computing_structure_solution 'SIR97 (Altomare et al., 1999)'
_diffrn_ambient_temperature 102
_diffrn_measured_fraction_theta_full 0.986
_diffrn_measured_fraction_theta_max 0.986
_diffrn_measurement_device 'Nonius KappaCCD (with an Oxford Cryosystems Cryostream cooler)'
_diffrn_measurement_method '\w scans with \k offsets'
_diffrn_radiation_monochromator graphite
_diffrn_radiation_source 'fine-focus sealed tube'
_diffrn_radiation_type MoK\a
_diffrn_radiation_wavelength 0.71073
_diffrn_reflns_av_R_equivalents 0.022
_diffrn_reflns_av_sigmaI/netI 0.0368
_diffrn_reflns_limit_h_max 11
_diffrn_reflns_limit_h_min -11
_diffrn_reflns_limit_k_max 18
_diffrn_reflns_limit_k_min -18
_diffrn_reflns_limit_l_max 20
_diffrn_reflns_limit_l_min -21
_diffrn_reflns_number 34148
_diffrn_reflns_theta_full 33.7
_diffrn_reflns_theta_max 33.7
_diffrn_reflns_theta_min 2.8
_diffrn_standards_decay_% <2
_diffrn_standards_number 0
_exptl_absorpt_coefficient_mu 0.991
_exptl_absorpt_correction_T_max 0.820
_exptl_absorpt_correction_T_min 0.696
_exptl_absorpt_correction_type multi-scan
_exptl_absorpt_process_details '(HKL SCALEPACK; Otwinowski & Minor 1997)'
_exptl_crystal_colour yellow
_exptl_crystal_density_diffrn 1.537
_exptl_crystal_density_method 'not measured'
_exptl_crystal_description fragment
_exptl_crystal_F_000 502
_exptl_crystal_size_max 0.35
_exptl_crystal_size_mid 0.30
_exptl_crystal_size_min 0.20
_refine_diff_density_max 0.87
_refine_diff_density_min -0.82
_refine_ls_extinction_coef 0.0072(7)
_refine_ls_extinction_expression Fc^*^=kFc[1+0.001xFc^2^\l^3^/sin(2\q)]^-1/4^
_refine_ls_extinction_method SHELXL97
_refine_ls_goodness_of_fit_ref 1.054
_refine_ls_hydrogen_treatment mixed
_refine_ls_matrix_type full
_refine_ls_number_parameters 270
_refine_ls_number_reflns 8420
_refine_ls_number_restraints 0
_refine_ls_restrained_S_all 1.054
_refine_ls_R_factor_all 0.038
_refine_ls_R_factor_gt 0.029
_refine_ls_shift/su_max 0.001
_refine_ls_shift/su_mean 0.000
_refine_ls_structure_factor_coef Fsqd
_refine_ls_weighting_details 'calc w = 1/[\s^2^(Fo^2^)+(0.0222P)^2^+0.6943P] where P = (Fo^2^+2Fc^2^)/3'
_refine_ls_weighting_scheme calc
_refine_ls_wR_factor_gt 0.063
_refine_ls_wR_factor_ref 0.066
_reflns_number_gt 7364
_reflns_number_total 8420
_reflns_threshold_expression I>2\s(I)
_cod_data_source_file lh6238.cif
_cod_data_source_block I
_cod_depositor_comments
;
The following automatic conversions were performed:
'_symmetry_cell_setting' value 'Triclinic' changed to 'triclinic'
according to '/home/saulius/struct/CIF-dictionaries/cif_core.dic'
dictionary named 'cif_core.dic' version 2.4.1 from 2010-06-29.

Automatic conversion script
Id: cif_fix_enum 1527 2010-12-29 10:47:43Z saulius 

The following automatic conversions were performed:

'_symmetry_cell_setting' value 'Triclinic' changed to 'triclinic'
according to /home/saulius/struct/CIF-dictionaries/cif_core.dic
dictionary named 'cif_core.dic' version 2.4.1 from 2010-06-29.

Automatic conversion script
Id: cif_fix_values 1715 2011-07-08 13:25:40Z adriana 
;
_cod_database_code 2204052
_cod_database_fobs_code 2204052

loop_
_symmetry_equiv_pos_as_xyz
'x, y, z'
'-x, -y, -z'

loop_
_atom_site_label
_atom_site_fract_x
_atom_site_fract_y
_atom_site_fract_z
_atom_site_U_iso_or_equiv
_atom_site_adp_type
_atom_site_calc_flag
_atom_site_refinement_flags
_atom_site_occupancy
_atom_site_type_symbol
Sn1 0.0000 0.5000 0.0000 0.01112(4) Uani d S 1 Sn
Cl1 0.25764(5) 0.42032(3) 0.08791(3) 0.01529(6) Uani d . 1 Cl
Cl2 0.23999(5) 0.60871(3) -0.07324(3) 0.01528(6) Uani d . 1 Cl
S1 0.52760(5) 0.16520(3) 0.35629(3) 0.01867(7) Uani d . 1 S
N1 0.66877(17) 0.63291(11) 0.23120(10) 0.0135(2) Uani d . 1 N
H1N 0.689(3) 0.5640(18) 0.2019(16) 0.016 Uiso d . 1 H
N2 0.7484(2) 0.58289(12) 0.57396(10) 0.0186(2) Uani d . 1 N
N3 0.64295(17) 0.47978(11) 0.33260(10) 0.0136(2) Uani d . 1 N
N4 0.64409(18) 0.39372(11) 0.37465(10) 0.0150(2) Uani d . 1 N
H4N 0.660(3) 0.4163(18) 0.4447(17) 0.018 Uiso d . 1 H
N5 0.5342(2) 0.24590(12) 0.19616(11) 0.0203(2) Uani d . 1 N
H5N 0.556(3) 0.310(2) 0.1784(17) 0.024 Uiso d . 1 H
C1 0.08042(19) 0.66536(13) 0.14971(11) 0.0143(2) Uani d . 1 C
C2 0.1180(2) 0.65826(15) 0.25217(11) 0.0180(3) Uani d . 1 C
H2 0.1158 0.5805 0.2557 0.022 Uiso calc R 1 H
C3 0.1587(2) 0.76431(17) 0.34945(13) 0.0246(3) Uani d . 1 C
H3 0.1858 0.7588 0.4190 0.030 Uiso calc R 1 H
C4 0.1598(2) 0.87768(17) 0.34480(14) 0.0290(4) Uani d . 1 C
H4 0.1840 0.9495 0.4109 0.035 Uiso calc R 1 H
C5 0.1254(2) 0.88641(15) 0.24325(15) 0.0263(3) Uani d . 1 C
H5 0.1288 0.9646 0.2402 0.032 Uiso calc R 1 H
C6 0.0860(2) 0.78074(14) 0.14605(13) 0.0190(3) Uani d . 1 C
H6 0.0627 0.7871 0.0769 0.023 Uiso calc R 1 H
C7 0.70636(19) 0.59739(13) 0.39836(11) 0.0132(2) Uani d . 1 C
C8 0.67596(19) 0.67788(12) 0.33909(11) 0.0124(2) Uani d . 1 C
C9 0.6409(2) 0.79181(13) 0.38432(12) 0.0164(2) Uani d . 1 C
H9 0.6449 0.8260 0.4598 0.020 Uiso calc R 1 H
C10 0.6000(2) 0.85575(14) 0.31859(13) 0.0193(3) Uani d . 1 C
H10 0.5767 0.9342 0.3493 0.023 Uiso calc R 1 H
C11 0.5930(2) 0.80512(15) 0.20838(13) 0.0198(3) Uani d . 1 C
H11 0.5646 0.8481 0.1629 0.024 Uiso calc R 1 H
C12 0.6278(2) 0.69140(14) 0.16563(12) 0.0170(3) Uani d . 1 C
H12 0.6227 0.6549 0.0901 0.020 Uiso calc R 1 H
C13 0.7985(2) 0.65333(13) 0.52051(11) 0.0142(2) Uani d . 1 C
C14 0.9350(2) 0.76891(14) 0.57500(12) 0.0172(3) Uani d . 1 C
H14 0.9678 0.8162 0.5352 0.021 Uiso calc R 1 H
C15 1.0227(2) 0.81401(15) 0.68870(12) 0.0210(3) Uani d . 1 C
H15 1.1176 0.8920 0.7276 0.025 Uiso calc R 1 H
C16 0.9692(2) 0.74321(16) 0.74418(12) 0.0239(3) Uani d . 1 C
H16 1.0254 0.7720 0.8219 0.029 Uiso calc R 1 H
C17 0.8316(3) 0.62918(15) 0.68343(12) 0.0228(3) Uani d . 1 C
H17 0.7945 0.5813 0.7219 0.027 Uiso calc R 1 H
C18 0.5668(2) 0.27008(13) 0.30260(12) 0.0150(2) Uani d . 1 C
C19 0.4663(2) 0.12212(15) 0.10593(13) 0.0237(3) Uani d . 1 C
H19A 0.5029 0.0619 0.1349 0.028 Uiso calc R 1 H
H19B 0.5296 0.1216 0.0491 0.028 Uiso calc R 1 H
C20 0.2530(3) 0.08137(19) 0.05264(18) 0.0375(5) Uani d . 1 C
H20A 0.1896 0.0774 0.1076 0.056 Uiso calc R 1 H
H20B 0.2149 -0.0010 -0.0088 0.056 Uiso calc R 1 H
H20C 0.2158 0.1411 0.0245 0.056 Uiso calc R 1 H

loop_
_atom_site_aniso_label
_atom_site_aniso_U_11
_atom_site_aniso_U_22
_atom_site_aniso_U_33
_atom_site_aniso_U_12
_atom_site_aniso_U_13
_atom_site_aniso_U_23
Sn1 0.01193(6) 0.01205(6) 0.00996(6) 0.00373(4) 0.00358(4) 0.00497(4)
Cl1 0.01471(14) 0.01932(15) 0.01437(13) 0.00740(12) 0.00393(11) 0.00890(12)
Cl2 0.01641(14) 0.01547(15) 0.01631(14) 0.00384(11) 0.00793(12) 0.00784(12)
S1 0.02202(17) 0.01413(16) 0.02352(17) 0.00539(13) 0.00830(14) 0.01101(14)
N1 0.0148(5) 0.0131(5) 0.0128(5) 0.0044(4) 0.0042(4) 0.0056(4)
N2 0.0280(6) 0.0169(6) 0.0135(5) 0.0088(5) 0.0080(5) 0.0072(4)
N3 0.0165(5) 0.0115(5) 0.0144(5) 0.0041(4) 0.0064(4) 0.0062(4)
N4 0.0211(6) 0.0115(5) 0.0128(5) 0.0037(4) 0.0055(4) 0.0058(4)
N5 0.0306(7) 0.0118(5) 0.0158(5) 0.0042(5) 0.0060(5) 0.0041(4)
C1 0.0120(5) 0.0150(6) 0.0149(6) 0.0038(5) 0.0037(5) 0.0052(5)
C2 0.0158(6) 0.0215(7) 0.0128(6) 0.0038(5) 0.0033(5) 0.0045(5)
C3 0.0175(7) 0.0329(9) 0.0134(6) 0.0034(6) 0.0035(5) 0.0009(6)
C4 0.0199(7) 0.0245(8) 0.0242(7) 0.0016(6) 0.0049(6) -0.0071(6)
C5 0.0206(7) 0.0139(7) 0.0350(9) 0.0036(6) 0.0060(6) 0.0018(6)
C6 0.0168(6) 0.0148(6) 0.0228(7) 0.0035(5) 0.0044(5) 0.0063(5)
C7 0.0155(6) 0.0133(6) 0.0122(5) 0.0043(5) 0.0053(4) 0.0061(5)
C8 0.0129(5) 0.0119(5) 0.0126(5) 0.0036(4) 0.0044(4) 0.0052(4)
C9 0.0180(6) 0.0140(6) 0.0175(6) 0.0054(5) 0.0062(5) 0.0060(5)
C10 0.0201(7) 0.0142(6) 0.0259(7) 0.0068(5) 0.0074(6) 0.0099(6)
C11 0.0203(7) 0.0199(7) 0.0230(7) 0.0069(6) 0.0052(5) 0.0135(6)
C12 0.0164(6) 0.0198(7) 0.0164(6) 0.0047(5) 0.0045(5) 0.0098(5)
C13 0.0164(6) 0.0138(6) 0.0127(5) 0.0059(5) 0.0048(5) 0.0048(5)
C14 0.0156(6) 0.0181(6) 0.0150(6) 0.0044(5) 0.0045(5) 0.0041(5)
C15 0.0172(6) 0.0224(7) 0.0159(6) 0.0061(6) 0.0013(5) 0.0016(5)
C16 0.0285(8) 0.0287(8) 0.0125(6) 0.0160(7) 0.0031(6) 0.0044(6)
C17 0.0362(9) 0.0230(7) 0.0146(6) 0.0153(7) 0.0096(6) 0.0093(6)
C18 0.0164(6) 0.0128(6) 0.0174(6) 0.0052(5) 0.0060(5) 0.0070(5)
C19 0.0288(8) 0.0156(7) 0.0198(7) 0.0049(6) 0.0060(6) 0.0014(5)
C20 0.0285(9) 0.0270(9) 0.0375(10) 0.0065(7) 0.0003(8) -0.0019(8)

loop_
_atom_type_symbol
_atom_type_description
_atom_type_scat_dispersion_real
_atom_type_scat_dispersion_imag
_atom_type_scat_source
C C 0.0033 0.0016 'International Tables Vol C Tables 4.2.6.8 and 6.1.1.4'
H H 0.0000 0.0000 'International Tables Vol C Tables 4.2.6.8 and 6.1.1.4'
Cl Cl 0.1484 0.1585 'International Tables Vol C Tables 4.2.6.8 and 6.1.1.4'
N N 0.0061 0.0033 'International Tables Vol C Tables 4.2.6.8 and 6.1.1.4'
S S 0.1246 0.1234 'International Tables Vol C Tables 4.2.6.8 and 6.1.1.4'
Sn Sn -0.6537 1.4246 'International Tables Vol C Tables 4.2.6.8 and 6.1.1.4'

loop_
_geom_angle_atom_site_label_1
_geom_angle_atom_site_label_2
_geom_angle_atom_site_label_3
_geom_angle_site_symmetry_1
_geom_angle_site_symmetry_3
_geom_angle
_geom_angle_publ_flag
C1 Sn1 C1 2_565 . 180.0 ?
C1 Sn1 Cl1 2_565 2_565 90.82(4) ?
C1 Sn1 Cl1 . 2_565 89.18(4) ?
C1 Sn1 Cl1 2_565 . 89.18(4) ?
C1 Sn1 Cl1 . . 90.82(4) y
Cl1 Sn1 Cl1 2_565 . 180.0 ?
C1 Sn1 Cl2 2_565 2_565 90.56(4) ?
C1 Sn1 Cl2 . 2_565 89.44(4) ?
Cl1 Sn1 Cl2 2_565 2_565 90.515(15) ?
Cl1 Sn1 Cl2 . 2_565 89.484(15) ?
C1 Sn1 Cl2 2_565 . 89.44(4) ?
C1 Sn1 Cl2 . . 90.56(4) y
Cl1 Sn1 Cl2 2_565 . 89.486(15) ?
Cl1 Sn1 Cl2 . . 90.516(15) y
Cl2 Sn1 Cl2 2_565 . 179.9990(10) ?
C12 N1 C8 . . 123.76(12) ?
C12 N1 H1N . . 116.4(13) ?
C8 N1 H1N . . 119.8(13) ?
C17 N2 C13 . . 117.60(14) ?
C7 N3 N4 . . 120.13(12) y
N3 N4 C18 . . 118.33(12) y
N3 N4 H4N . . 119.0(13) ?
C18 N4 H4N . . 120.0(13) ?
C18 N5 C19 . . 125.27(13) y
C18 N5 H5N . . 117.5(14) ?
C19 N5 H5N . . 117.2(14) ?
C2 C1 C6 . . 118.97(13) ?
C2 C1 Sn1 . . 120.23(11) ?
C6 C1 Sn1 . . 120.70(11) ?
C3 C2 C1 . . 120.59(15) ?
C3 C2 H2 . . 119.7 ?
C1 C2 H2 . . 119.7 ?
C4 C3 C2 . . 120.03(16) ?
C4 C3 H3 . . 120.0 ?
C2 C3 H3 . . 120.0 ?
C3 C4 C5 . . 119.95(15) ?
C3 C4 H4 . . 120.0 ?
C5 C4 H4 . . 120.0 ?
C4 C5 C6 . . 120.09(16) ?
C4 C5 H5 . . 120.0 ?
C6 C5 H5 . . 120.0 ?
C5 C6 C1 . . 120.34(15) ?
C5 C6 H6 . . 119.8 ?
C1 C6 H6 . . 119.8 ?
N3 C7 C8 . . 112.66(12) ?
N3 C7 C13 . . 127.07(12) ?
C8 C7 C13 . . 120.26(12) ?
N1 C8 C9 . . 118.06(12) ?
N1 C8 C7 . . 117.48(11) ?
C9 C8 C7 . . 124.29(12) ?
C8 C9 C10 . . 119.60(13) ?
C8 C9 H9 . . 120.2 ?
C10 C9 H9 . . 120.2 ?
C11 C10 C9 . . 120.01(14) ?
C11 C10 H10 . . 120.0 ?
C9 C10 H10 . . 120.0 ?
C12 C11 C10 . . 119.05(14) ?
C12 C11 H11 . . 120.5 ?
C10 C11 H11 . . 120.5 ?
N1 C12 C11 . . 119.50(13) ?
N1 C12 H12 . . 120.2 ?
C11 C12 H12 . . 120.2 ?
N2 C13 C14 . . 122.40(13) ?
N2 C13 C7 . . 116.02(12) ?
C14 C13 C7 . . 121.51(13) ?
C15 C14 C13 . . 118.93(14) ?
C15 C14 H14 . . 120.5 ?
C13 C14 H14 . . 120.5 ?
C16 C15 C14 . . 118.87(15) ?
C16 C15 H15 . . 120.6 ?
C14 C15 H15 . . 120.6 ?
C15 C16 C17 . . 118.40(14) ?
C15 C16 H16 . . 120.8 ?
C17 C16 H16 . . 120.8 ?
N2 C17 C16 . . 123.77(15) ?
N2 C17 H17 . . 118.1 ?
C16 C17 H17 . . 118.1 ?
N5 C18 N4 . . 115.55(13) ?
N5 C18 S1 . . 126.28(11) ?
N4 C18 S1 . . 118.15(11) ?
N5 C19 C20 . . 112.51(14) ?
N5 C19 H19A . . 109.1 ?
C20 C19 H19A . . 109.1 ?
N5 C19 H19B . . 109.1 ?
C20 C19 H19B . . 109.1 ?
H19A C19 H19B . . 107.8 ?
C19 C20 H20A . . 109.5 ?
C19 C20 H20B . . 109.5 ?
H20A C20 H20B . . 109.5 ?
C19 C20 H20C . . 109.5 ?
H20A C20 H20C . . 109.5 ?
H20B C20 H20C . . 109.5 ?

loop_
_geom_bond_atom_site_label_1
_geom_bond_atom_site_label_2
_geom_bond_site_symmetry_2
_geom_bond_distance
_geom_bond_publ_flag
Sn1 C1 2_565 2.1424(14) ?
Sn1 C1 . 2.1424(14) y
Sn1 Cl1 2_565 2.5541(4) ?
Sn1 Cl1 . 2.5541(4) y
Sn1 Cl2 2_565 2.6066(4) ?
Sn1 Cl2 . 2.6066(4) y
S1 C18 . 1.6794(15) y
N1 C12 . 1.3356(18) y
N1 C8 . 1.3541(17) y
N1 H1N . 0.840(19) ?
N2 C17 . 1.3356(19) y
N2 C13 . 1.3518(19) y
N3 C7 . 1.2996(18) y
N3 N4 . 1.3476(16) y
N4 C18 . 1.3786(18) y
N4 H4N . 0.86(2) ?
N5 C18 . 1.3243(19) y
N5 C19 . 1.457(2) y
N5 H5N . 0.88(2) ?
C1 C2 . 1.394(2) ?
C1 C6 . 1.398(2) ?
C2 C3 . 1.394(2) ?
C2 H2 . 0.9500 ?
C3 C4 . 1.384(3) ?
C3 H3 . 0.9500 ?
C4 C5 . 1.391(3) ?
C4 H4 . 0.9500 ?
C5 C6 . 1.393(2) ?
C5 H5 . 0.9500 ?
C6 H6 . 0.9500 ?
C7 C8 . 1.4789(19) ?
C7 C13 . 1.4872(19) ?
C8 C9 . 1.3857(19) ?
C9 C10 . 1.390(2) ?
C9 H9 . 0.9500 ?
C10 C11 . 1.385(2) ?
C10 H10 . 0.9500 ?
C11 C12 . 1.379(2) ?
C11 H11 . 0.9500 ?
C12 H12 . 0.9500 ?
C13 C14 . 1.393(2) ?
C14 C15 . 1.391(2) ?
C14 H14 . 0.9500 ?
C15 C16 . 1.385(2) ?
C15 H15 . 0.9500 ?
C16 C17 . 1.388(3) ?
C16 H16 . 0.9500 ?
C17 H17 . 0.9500 ?
C19 C20 . 1.506(3) ?
C19 H19A . 0.9900 ?
C19 H19B . 0.9900 ?
C20 H20A . 0.9800 ?
C20 H20B . 0.9800 ?
C20 H20C . 0.9800 ?

loop_
_geom_hbond_atom_site_label_D
_geom_hbond_atom_site_label_H
_geom_hbond_atom_site_label_A
_geom_hbond_site_symmetry_A
_geom_hbond_distance_DH
_geom_hbond_distance_HA
_geom_hbond_distance_DA
_geom_hbond_angle_DHA
N1 H1N Cl2 2_665 0.840(19) 2.421(19) 3.2279(13) 161.4(17)
N4 H4N N2 . 0.86(2) 2.01(2) 2.6723(18) 133.0(17)
N5 H5N Cl2 2_665 0.88(2) 2.60(2) 3.3103(15) 138.7(17)

loop_
_geom_torsion_atom_site_label_1
_geom_torsion_atom_site_label_2
_geom_torsion_atom_site_label_3
_geom_torsion_atom_site_label_4
_geom_torsion_site_symmetry_1
_geom_torsion
C7 N3 N4 C18 . 176.81(13)
Cl1 Sn1 C1 C2 2_565 136.51(11)
Cl1 Sn1 C1 C2 . -43.49(11)
Cl2 Sn1 C1 C2 2_565 45.99(11)
Cl2 Sn1 C1 C2 . -134.01(11)
Cl1 Sn1 C1 C6 2_565 -40.00(11)
Cl1 Sn1 C1 C6 . 140.00(11)
Cl2 Sn1 C1 C6 2_565 -130.52(11)
Cl2 Sn1 C1 C6 . 49.48(11)
C6 C1 C2 C3 . 0.6(2)
Sn1 C1 C2 C3 . -175.98(11)
C1 C2 C3 C4 . 0.8(2)
C2 C3 C4 C5 . -1.8(2)
C3 C4 C5 C6 . 1.4(3)
C4 C5 C6 C1 . 0.1(2)
C2 C1 C6 C5 . -1.0(2)
Sn1 C1 C6 C5 . 175.52(11)
N4 N3 C7 C8 . -174.09(12)
N4 N3 C7 C13 . 5.1(2)
C12 N1 C8 C9 . -0.8(2)
C12 N1 C8 C7 . 174.71(13)
N3 C7 C8 N1 . -27.67(17)
C13 C7 C8 N1 . 153.09(12)
N3 C7 C8 C9 . 147.51(14)
C13 C7 C8 C9 . -31.7(2)
N1 C8 C9 C10 . 0.0(2)
C7 C8 C9 C10 . -175.13(14)
C8 C9 C10 C11 . 0.4(2)
C9 C10 C11 C12 . -0.2(2)
C8 N1 C12 C11 . 1.0(2)
C10 C11 C12 N1 . -0.5(2)
C17 N2 C13 C14 . 1.6(2)
C17 N2 C13 C7 . 178.59(13)
N3 C7 C13 N2 . -27.3(2)
C8 C7 C13 N2 . 151.78(13)
N3 C7 C13 C14 . 149.66(14)
C8 C7 C13 C14 . -31.21(19)
N2 C13 C14 C15 . -0.3(2)
C7 C13 C14 C15 . -177.11(13)
C13 C14 C15 C16 . -0.9(2)
C14 C15 C16 C17 . 0.8(2)
C13 N2 C17 C16 . -1.8(2)
C15 C16 C17 N2 . 0.6(2)
C19 N5 C18 N4 . 175.39(14)
C19 N5 C18 S1 . -3.2(2)
N3 N4 C18 N5 . 13.49(19)
N3 N4 C18 S1 . -167.80(10)
C18 N5 C19 C20 . 95.9(2)
